data_7235366
loop_
_publ_author_name
'Kyprianidou, Eleni J.'
'Lazarides, Theodore'
'Kaziannis, Spyridon'
'Kosmidis, Constantine'
'Itskos, Grigorios'
'Manos, Manolis J.'
'Tasiopoulos, Anastasios J.'

_publ_section_title
;
 Single crystal coordinating solvent exchange as a general method for the
 enhancement of the photoluminescence properties of lanthanide MOFs
;
_journal_issue 15
_journal_name_full 'Journal of Materials Chemistry A'
_journal_page_first 5258
_journal_paper_doi 10.1039/c3ta14489e
_journal_volume 2
_journal_year 2014
_chemical_formula_moiety 'C19.10 H12.20 Eu N3.20 O6.70, 0.3(O)'
_chemical_formula_sum 'C19.1 H12.2 Eu N3.2 O7'
_chemical_formula_weight 550.48
_space_group_IT_number 2
_space_group_name_Hall '-P 1'
_space_group_name_H-M_alt 'P -1'
_symmetry_cell_setting triclinic
_symmetry_space_group_name_H-M 'P -1'
_atom_sites_solution_hydrogens geom
_atom_sites_solution_primary direct
_atom_sites_solution_secondary difmap
_audit_creation_method SHELXL-97
_cell_angle_alpha 96.847(9)
_cell_angle_beta 110.8560(10)
_cell_angle_gamma 103.830(9)
_cell_formula_units_Z 2
_cell_length_a 10.39290(11)
_cell_length_b 11.26700(12)
_cell_length_c 12.47060(14)
_cell_measurement_reflns_used 3483
_cell_measurement_temperature 100(2)
_cell_measurement_theta_max 29.1938
_cell_measurement_theta_min 3.2754
_cell_volume 1291.00(9)
_computing_cell_refinement 'CrysAlis RED'
_computing_data_collection 'CrysAlis CCD'
_computing_data_reduction 'CrysAlis RED'
_computing_molecular_graphics
;
 DIAMOND (Brandenburg, 2006)
 MERCURY (Bruno et al. 2002)
;
_computing_publication_material 'WINGX (Farrugia, 1999)'
_computing_structure_refinement 'SHELXL-97 (Sheldrick, 1997)'
_computing_structure_solution 'SHELXL-97 (Sheldrick, 1997)'
_diffrn_ambient_temperature 100(2)
_diffrn_detector_area_resol_mean 10.4223
_diffrn_measured_fraction_theta_full 0.998
_diffrn_measured_fraction_theta_max 0.998
_diffrn_measurement_device_type 'SuperNova, Dual, Cu at zero, Atlas'
_diffrn_measurement_method '\w scans'
_diffrn_radiation_monochromator mirror
_diffrn_radiation_source 'SuperNova (Mo) X-ray Source'
_diffrn_radiation_type MoK\a
_diffrn_radiation_wavelength 0.71073
_diffrn_reflns_av_R_equivalents 0.0336
_diffrn_reflns_av_sigmaI/netI 0.0590
_diffrn_reflns_limit_h_max 12
_diffrn_reflns_limit_h_min -12
_diffrn_reflns_limit_k_max 11
_diffrn_reflns_limit_k_min -13
_diffrn_reflns_limit_l_max 14
_diffrn_reflns_limit_l_min -14
_diffrn_reflns_number 8918
_diffrn_reflns_theta_full 25.00
_diffrn_reflns_theta_max 25.00
_diffrn_reflns_theta_min 3.28
_exptl_absorpt_coefficient_mu 2.466
_exptl_absorpt_correction_T_max 1.00000
_exptl_absorpt_correction_T_min 0.95954
_exptl_absorpt_correction_type multi-scan
_exptl_absorpt_process_details 'Empirical absorption correction (CrysAlis RED, Oxford Diffraction)'
_exptl_crystal_colour colorless
_exptl_crystal_density_diffrn 1.416
_exptl_crystal_density_method 'not measured'
_exptl_crystal_description polyhedral
_exptl_crystal_F_000 536
_exptl_crystal_size_max 0.14
_exptl_crystal_size_mid 0.11
_exptl_crystal_size_min 0.09
_refine_diff_density_max 1.633
_refine_diff_density_min -1.214
_refine_diff_density_rms 0.154
_refine_ls_extinction_method none
_refine_ls_goodness_of_fit_ref 1.002
_refine_ls_hydrogen_treatment constr
_refine_ls_matrix_type full
_refine_ls_number_parameters 309
_refine_ls_number_reflns 4535
_refine_ls_number_restraints 131
_refine_ls_restrained_S_all 0.996
_refine_ls_R_factor_all 0.0646
_refine_ls_R_factor_gt 0.0535
_refine_ls_shift/su_max 0.000
_refine_ls_shift/su_mean 0.000
_refine_ls_structure_factor_coef Fsqd
_refine_ls_weighting_details 'calc w=1/[\s^2^(Fo^2^)+(0.0977P)^2^+1.0600P] where P=(Fo^2^+2Fc^2^)/3'
_refine_ls_weighting_scheme calc
_refine_ls_wR_factor_gt 0.1410
_refine_ls_wR_factor_ref 0.1496
_reflns_number_gt 3785
_reflns_number_total 4535
_reflns_threshold_expression >2sigma(I)
_cod_data_source_file c3ta14489e2.cif
_cod_data_source_block EuN-BDC-py
_cod_depositor_comments
;
The following automatic conversions were performed:

data item '_symmetry_cell_setting' value 'Triclinic' was changed to
'triclinic' in accordance with the
/home/saulius/struct/COD-crude-data/automatic-downloads/DataCite-retrospective/RSC/depositions/lib/dictionaries/cif_core.dic
dictionary named 'cif_core.dic' version 2.4.2 last updated on
2011-04-26.

Automatic conversion script
Id: cif_fix_values 6909 2019-04-08 15:41:33Z antanas 
;
_cod_original_formula_sum 'C19.10 H12.20 Eu N3.20 O7'
_cod_database_code 7235366

loop_
_symmetry_equiv_pos_as_xyz
'x, y, z'
'-x, -y, -z'

loop_
_atom_site_label
_atom_site_type_symbol
_atom_site_fract_x
_atom_site_fract_y
_atom_site_fract_z
_atom_site_U_iso_or_equiv
_atom_site_adp_type
_atom_site_occupancy
_atom_site_symmetry_multiplicity
_atom_site_calc_flag
_atom_site_refinement_flags
_atom_site_disorder_assembly
_atom_site_disorder_group
Eu1 Eu 0.88737(4) 0.45625(3) 0.32492(3) 0.04112(17) Uani 1 1 d . . .
O1 O 0.6558(8) 0.2827(7) 0.2404(7) 0.098(3) Uani 1 1 d . . .
O2 O 0.8041(8) 0.2883(6) 0.1518(5) 0.079(2) Uani 1 1 d . . .
O3 O 1.1175(6) 0.4554(6) 0.3183(5) 0.0579(14) Uani 1 1 d . . .
O4 O 1.1554(6) 0.5247(5) 0.5019(5) 0.0563(14) Uani 1 1 d . . .
O5 O 0.9349(7) 0.2817(4) 0.4001(5) 0.0636(17) Uani 1 1 d . . .
O6 O 0.9782(9) 0.6751(5) 0.4025(6) 0.080(2) Uani 1 1 d . . .
O7 O 0.683(3) 0.548(2) 0.235(2) 0.162(6) Uani 0.70 1 d PDU . .
O7A O 0.648(8) 0.503(5) 0.231(6) 0.169(8) Uani 0.30 1 d PU . .
N1 N 0.391(5) 0.127(4) 0.136(4) 0.224(15) Uani 0.50 1 d PDU . .
N2 N 1.294(2) 0.3205(17) 0.2943(13) 0.109(6) Uani 0.50 1 d PDU . .
N3 N 0.955(3) 0.087(2) 0.2888(13) 0.114(7) Uani 0.50 1 d PDU . .
N4 N 0.9194(16) 0.5610(11) 0.1623(13) 0.136(3) Uani 1 1 d DU . .
N5 N 0.569(3) 0.716(3) 0.273(2) 0.207(6) Uani 0.70 1 d PDU . .
C1 C 0.6903(11) 0.2362(10) 0.1612(9) 0.082(3) Uani 1 1 d . . .
C2 C 0.5937(13) 0.1137(12) 0.0805(11) 0.113(5) Uani 1 1 d . . .
C3 C 0.6362(17) 0.0491(15) 0.0045(14) 0.164(9) Uani 1 1 d . . .
H3 H 0.7284 0.0806 0.0064 0.197 Uiso 1 1 calc R . .
C4 C 0.4554(16) 0.0601(16) 0.0731(14) 0.163(9) Uani 1 1 d D . .
C5 C 1.2006(8) 0.4916(7) 0.4245(7) 0.0478(18) Uani 1 1 d . . .
C6 C 1.3553(8) 0.4962(7) 0.4622(6) 0.0461(17) Uani 1 1 d . . .
C7 C 1.3978(9) 0.4161(9) 0.3970(7) 0.062(2) Uani 1 1 d D . .
C8 C 1.4581(9) 0.5772(8) 0.5625(8) 0.061(2) Uani 1 1 d . . .
H8 H 1.4299 0.6308 0.6059 0.074 Uiso 1 1 calc R . .
C9 C 0.9830(12) 0.2525(7) 0.4977(9) 0.068(3) Uani 1 1 d . . .
C10 C 0.9888(12) 0.1204(7) 0.4956(8) 0.068(3) Uani 1 1 d . . .
C11 C 1.0198(16) 0.0775(8) 0.5988(9) 0.092(4) Uani 1 1 d . . .
H11 H 1.0333 0.1312 0.6673 0.110 Uiso 1 1 calc R . .
C12 C 0.9684(15) 0.0419(8) 0.3953(8) 0.081(3) Uani 1 1 d D . .
C13 C 0.8223(19) 0.5095(18) 0.0462(14) 0.190(4) Uani 1 1 d DU . .
H13 H 0.7439 0.4391 0.0292 0.228 Uiso 1 1 calc R . .
C14 C 0.841(2) 0.5620(18) -0.0450(19) 0.189(4) Uani 1 1 d DU . .
H14 H 0.7750 0.5264 -0.1223 0.227 Uiso 1 1 calc R . .
C15 C 0.957(2) 0.6670(17) -0.0216(19) 0.192(4) Uani 1 1 d DU . .
H15 H 0.9705 0.7027 -0.0818 0.230 Uiso 1 1 calc R . .
C16 C 1.053(2) 0.717(2) 0.0951(18) 0.190(4) Uani 1 1 d DU . .
H16 H 1.1310 0.7877 0.1125 0.228 Uiso 1 1 calc R . .
C17 C 1.0360(18) 0.6652(14) 0.1873(18) 0.187(4) Uani 1 1 d DU . .
H17 H 1.1024 0.7004 0.2644 0.224 Uiso 1 1 calc R . .
C18 C 0.664(4) 0.638(3) 0.290(3) 0.204(6) Uani 0.70 1 d PDU A .
C19 C 0.471(4) 0.621(3) 0.167(3) 0.205(6) Uani 0.70 1 d PDU A 1
H19A H 0.3858 0.6445 0.1304 0.308 Uiso 0.70 1 calc PR A 1
H19B H 0.4457 0.5422 0.1882 0.308 Uiso 0.70 1 calc PR A 1
H19C H 0.5178 0.6136 0.1137 0.308 Uiso 0.70 1 calc PR A 1
C20 C 0.582(4) 0.749(3) 0.167(3) 0.206(6) Uani 0.70 1 d PDU A 2
H20A H 0.5197 0.7990 0.1374 0.309 Uiso 0.70 1 calc PR A 2
H20B H 0.5543 0.6740 0.1082 0.309 Uiso 0.70 1 calc PR A 2
H20C H 0.6801 0.7962 0.1851 0.309 Uiso 0.70 1 calc PR A 2

loop_
_atom_site_aniso_label
_atom_site_aniso_U_11
_atom_site_aniso_U_22
_atom_site_aniso_U_33
_atom_site_aniso_U_23
_atom_site_aniso_U_13
_atom_site_aniso_U_12
Eu1 0.0346(2) 0.0358(2) 0.0404(3) -0.00330(15) 0.00335(17) 0.01233(16)
O1 0.058(4) 0.106(6) 0.088(5) -0.049(4) 0.026(4) -0.011(4)
O2 0.070(4) 0.076(4) 0.056(4) -0.028(3) 0.026(3) -0.019(4)
O3 0.036(3) 0.086(4) 0.046(3) 0.011(3) 0.011(3) 0.019(3)
O4 0.044(3) 0.054(3) 0.062(3) -0.013(3) 0.025(3) 0.006(2)
O5 0.100(5) 0.032(3) 0.052(3) 0.008(2) 0.021(3) 0.024(3)
O6 0.144(7) 0.032(3) 0.059(4) 0.007(3) 0.036(4) 0.028(3)
O7 0.158(9) 0.181(10) 0.142(9) 0.048(6) 0.067(7) 0.026(7)
O7A 0.169(12) 0.180(8) 0.159(13) 0.056(7) 0.072(8) 0.031(7)
N1 0.224(15) 0.224(15) 0.224(15) 0.050(3) 0.089(6) 0.068(5)
N2 0.109(6) 0.109(6) 0.109(6) 0.0239(18) 0.043(3) 0.033(2)
N3 0.114(7) 0.113(7) 0.113(7) 0.0255(18) 0.045(3) 0.035(2)
N4 0.181(10) 0.100(6) 0.165(5) 0.027(6) 0.079(6) 0.095(5)
N5 0.207(6) 0.207(6) 0.207(6) 0.0469(16) 0.082(2) 0.063(2)
C1 0.055(6) 0.089(7) 0.059(6) -0.031(5) 0.007(5) -0.005(5)
C2 0.083(8) 0.113(9) 0.091(8) -0.060(7) 0.036(7) -0.026(7)
C3 0.121(12) 0.161(13) 0.139(12) -0.105(11) 0.086(11) -0.069(11)
C4 0.100(10) 0.161(13) 0.149(13) -0.105(11) 0.071(10) -0.064(10)
C5 0.041(4) 0.046(4) 0.054(5) 0.008(3) 0.014(4) 0.016(3)
C6 0.041(4) 0.054(4) 0.041(4) 0.004(3) 0.015(3) 0.016(3)
C7 0.046(5) 0.075(6) 0.050(5) -0.013(4) 0.016(4) 0.013(4)
C8 0.047(5) 0.071(5) 0.063(5) -0.009(4) 0.020(4) 0.027(4)
C9 0.099(8) 0.030(4) 0.083(7) 0.009(4) 0.046(6) 0.022(4)
C10 0.115(8) 0.028(4) 0.062(5) 0.007(4) 0.037(6) 0.023(4)
C11 0.179(13) 0.041(5) 0.058(6) 0.012(4) 0.045(7) 0.042(6)
C12 0.155(11) 0.042(4) 0.059(6) 0.020(4) 0.048(6) 0.042(6)
C13 0.190(4) 0.190(4) 0.189(4) 0.0428(15) 0.075(2) 0.0574(15)
C14 0.190(4) 0.190(4) 0.188(4) 0.0431(14) 0.0754(19) 0.0572(15)
C15 0.192(4) 0.192(4) 0.192(4) 0.0435(14) 0.0766(19) 0.0577(15)
C16 0.190(4) 0.190(4) 0.190(4) 0.0436(14) 0.0761(19) 0.0568(15)
C17 0.187(4) 0.187(4) 0.187(4) 0.0422(14) 0.0748(19) 0.0564(16)
C18 0.205(6) 0.204(6) 0.205(6) 0.0455(16) 0.082(2) 0.062(2)
C19 0.205(6) 0.205(6) 0.206(6) 0.0463(16) 0.082(2) 0.063(2)
C20 0.206(6) 0.206(6) 0.206(6) 0.0464(18) 0.082(3) 0.062(2)

loop_
_atom_type_symbol
_atom_type_description
_atom_type_scat_dispersion_real
_atom_type_scat_dispersion_imag
_atom_type_scat_source
C C 0.0033 0.0016 'International Tables Vol C Tables 4.2.6.8 and 6.1.1.4'
H H 0.0000 0.0000 'International Tables Vol C Tables 4.2.6.8 and 6.1.1.4'
N N 0.0061 0.0033 'International Tables Vol C Tables 4.2.6.8 and 6.1.1.4'
O O 0.0106 0.0060 'International Tables Vol C Tables 4.2.6.8 and 6.1.1.4'
Eu Eu -0.1578 3.6682 'International Tables Vol C Tables 4.2.6.8 and 6.1.1.4'

loop_
_geom_angle_atom_site_label_1
_geom_angle_atom_site_label_2
_geom_angle_atom_site_label_3
_geom_angle
_geom_angle_site_symmetry_1
_geom_angle_site_symmetry_3
O4 Eu1 O6 77.7(2) 2_766 .
O4 Eu1 O5 75.4(2) 2_766 .
O6 Eu1 O5 133.8(2) . .
O4 Eu1 O3 124.3(2) 2_766 .
O6 Eu1 O3 90.3(3) . .
O5 Eu1 O3 75.3(2) . .
O4 Eu1 O2 134.10(19) 2_766 .
O6 Eu1 O2 146.0(2) . .
O5 Eu1 O2 75.2(2) . .
O3 Eu1 O2 80.3(2) . .
O4 Eu1 O1 85.1(2) 2_766 .
O6 Eu1 O1 140.6(3) . .
O5 Eu1 O1 72.9(3) . .
O3 Eu1 O1 128.3(2) . .
O2 Eu1 O1 52.8(2) . .
O4 Eu1 O7 88.1(6) 2_766 .
O6 Eu1 O7 72.6(5) . .
O5 Eu1 O7 141.9(5) . .
O3 Eu1 O7 139.7(5) . .
O2 Eu1 O7 93.9(6) . .
O1 Eu1 O7 71.6(5) . .
O4 Eu1 N4 146.6(3) 2_766 .
O6 Eu1 N4 72.3(3) . .
O5 Eu1 N4 137.1(3) . .
O3 Eu1 N4 70.9(3) . .
O2 Eu1 N4 73.8(3) . .
O1 Eu1 N4 109.1(4) . .
O7 Eu1 N4 69.2(6) . .
O4 Eu1 O4 75.66(19) 2_766 .
O6 Eu1 O4 68.0(2) . .
O5 Eu1 O4 69.4(2) . .
O3 Eu1 O4 49.90(17) . .
O2 Eu1 O4 124.0(2) . .
O1 Eu1 O4 140.8(3) . .
O7 Eu1 O4 139.7(5) . .
N4 Eu1 O4 105.6(4) . .
O4 Eu1 C1 109.9(3) 2_766 .
O6 Eu1 C1 154.3(3) . .
O5 Eu1 C1 71.3(3) . .
O3 Eu1 C1 103.9(3) . .
O2 Eu1 C1 26.1(3) . .
O1 Eu1 C1 26.7(3) . .
O7 Eu1 C1 82.9(6) . .
N4 Eu1 C1 91.9(4) . .
O4 Eu1 C1 137.3(3) . .
O4 Eu1 C5 100.4(2) 2_766 .
O6 Eu1 C5 79.3(3) . .
O5 Eu1 C5 69.7(2) . .
O3 Eu1 C5 24.4(2) . .
O2 Eu1 C5 101.5(2) . .
O1 Eu1 C5 139.2(3) . .
O7 Eu1 C5 148.1(5) . .
N4 Eu1 C5 88.4(3) . .
O4 Eu1 C5 25.49(19) . .
C1 Eu1 C5 121.5(3) . .
O4 Eu1 Eu1 41.09(14) 2_766 2_766
O6 Eu1 Eu1 67.72(16) . 2_766
O5 Eu1 Eu1 67.27(14) . 2_766
O3 Eu1 Eu1 83.87(13) . 2_766
O2 Eu1 Eu1 141.9(2) . 2_766
O1 Eu1 Eu1 118.4(2) . 2_766
O7 Eu1 Eu1 119.9(6) . 2_766
N4 Eu1 Eu1 132.1(3) . 2_766
O4 Eu1 Eu1 34.58(11) . 2_766
C1 Eu1 Eu1 134.2(3) . 2_766
C5 Eu1 Eu1 59.54(16) . 2_766
C1 O1 Eu1 91.1(6) . .
C1 O2 Eu1 94.3(5) . .
C5 O3 Eu1 102.0(5) . .
C5 O4 Eu1 161.5(6) . 2_766
C5 O4 Eu1 87.2(4) . .
Eu1 O4 Eu1 104.34(19) 2_766 .
C9 O5 Eu1 139.3(5) . .
C9 O6 Eu1 135.9(6) 2_766 .
O7A O7 C18 116(10) . .
O7A O7 Eu1 85(10) . .
C18 O7 Eu1 124(2) . .
O7 O7A C18 46(8) . .
C17 N4 C13 119.4(17) . .
C17 N4 Eu1 120.8(13) . .
C13 N4 Eu1 119.7(13) . .
C19 N5 C18 87(3) . .
C19 N5 C20 67.8(19) . .
C18 N5 C20 96.7(12) . .
O2 C1 O1 121.6(8) . .
O2 C1 C2 119.8(10) . .
O1 C1 C2 118.6(10) . .
O2 C1 Eu1 59.5(4) . .
O1 C1 Eu1 62.2(4) . .
C2 C1 Eu1 175.1(11) . .
C3 C2 C4 116.0(10) . .
C3 C2 C1 121.1(11) . .
C4 C2 C1 122.8(11) . .
C4 C3 C2 120.8(12) 2_655 .
C4 C3 H3 119.6 2_655 .
C2 C3 H3 119.6 . .
C3 C4 C2 123.1(13) 2_655 .
C3 C4 N1 115(2) 2_655 .
C2 C4 N1 121(2) . .
O3 C5 O4 120.8(7) . .
O3 C5 C6 120.1(7) . .
O4 C5 C6 119.1(7) . .
O3 C5 Eu1 53.6(4) . .
O4 C5 Eu1 67.3(4) . .
C6 C5 Eu1 172.7(5) . .
C8 C6 C7 118.3(7) . .
C8 C6 C5 120.7(7) . .
C7 C6 C5 121.0(7) . .
C8 C7 C6 118.4(7) 2_866 .
C8 C7 N2 119.6(12) 2_866 .
C6 C7 N2 121.8(12) . .
C6 C8 C7 123.3(8) . 2_866
C6 C8 H8 118.3 . .
C7 C8 H8 118.3 2_866 .
O5 C9 O6 124.9(8) . 2_766
O5 C9 C10 117.2(8) . .
O6 C9 C10 117.8(9) 2_766 .
C12 C10 C11 118.7(8) . .
C12 C10 C9 121.7(8) . .
C11 C10 C9 119.6(8) . .
C10 C11 C12 123.0(9) . 2_756
C10 C11 H11 118.5 . .
C12 C11 H11 118.5 2_756 .
C10 C12 C11 118.3(8) . 2_756
C10 C12 N3 120.8(12) . .
C11 C12 N3 120.3(12) 2_756 .
N4 C13 C14 121(2) . .
N4 C13 H13 119.6 . .
C14 C13 H13 119.6 . .
C15 C14 C13 121(2) . .
C15 C14 H14 119.7 . .
C13 C14 H14 119.7 . .
C14 C15 C16 118(2) . .
C14 C15 H15 121.2 . .
C16 C15 H15 121.2 . .
C15 C16 C17 122(2) . .
C15 C16 H16 118.8 . .
C17 C16 H16 118.8 . .
N4 C17 C16 119.1(19) . .
N4 C17 H17 120.5 . .
C16 C17 H17 120.5 . .
O7 C18 N5 140(3) . .
O7 C18 O7A 18(3) . .
N5 C18 O7A 134(4) . .
O7 C18 C19 95(3) . .
N5 C18 C19 46.7(13) . .
O7A C18 C19 88(3) . .
N5 C19 C18 46.7(13) . .
N5 C19 H19A 109.5 . .
C18 C19 H19A 156.1 . .
N5 C19 H19B 109.5 . .
C18 C19 H19B 82.5 . .
H19A C19 H19B 109.5 . .
N5 C19 H19C 109.5 . .
C18 C19 H19C 84.4 . .
H19A C19 H19C 109.5 . .
H19B C19 H19C 109.5 . .
N5 C20 H20A 109.5 . .
N5 C20 H20B 109.5 . .
H20A C20 H20B 109.5 . .
N5 C20 H20C 109.5 . .
H20A C20 H20C 109.5 . .
H20B C20 H20C 109.5 . .

loop_
_geom_bond_atom_site_label_1
_geom_bond_atom_site_label_2
_geom_bond_distance
_geom_bond_site_symmetry_2
Eu1 O4 2.351(5) 2_766
Eu1 O6 2.361(5) .
Eu1 O5 2.359(5) .
Eu1 O3 2.425(5) .
Eu1 O2 2.429(5) .
Eu1 O1 2.486(6) .
Eu1 O7 2.54(3) .
Eu1 N4 2.545(14) .
Eu1 O4 2.723(6) .
Eu1 C1 2.810(9) .
Eu1 C5 2.947(8) .
Eu1 Eu1 4.0139(7) 2_766
O1 C1 1.264(12) .
O2 C1 1.241(12) .
O3 C5 1.246(9) .
O4 C5 1.270(9) .
O4 Eu1 2.351(5) 2_766
O5 C9 1.257(11) .
O6 C9 1.273(11) 2_766
O7 O7A 0.53(6) .
O7 C18 1.249(5) .
O7A C18 1.56(8) .
N1 C4 1.449(5) .
N2 C7 1.448(5) .
N3 C12 1.449(5) .
N4 C17 1.382(5) .
N4 C13 1.389(5) .
N5 C19 1.450(5) .
N5 C18 1.450(5) .
N5 C20 1.452(5) .
C1 C2 1.488(13) .
C2 C3 1.382(17) .
C2 C4 1.384(17) .
C3 C4 1.363(15) 2_655
C3 H3 0.9300 .
C4 C3 1.363(15) 2_655
C5 C6 1.491(11) .
C6 C8 1.360(11) .
C6 C7 1.393(11) .
C7 C8 1.379(12) 2_866
C8 C7 1.379(12) 2_866
C8 H8 0.9300 .
C9 O6 1.273(11) 2_766
C9 C10 1.502(11) .
C10 C12 1.360(12) .
C10 C11 1.386(13) .
C11 C12 1.388(12) 2_756
C11 H11 0.9300 .
C12 C11 1.388(12) 2_756
C13 C14 1.395(5) .
C13 H13 0.9300 .
C14 C15 1.388(5) .
C14 H14 0.9300 .
C15 C16 1.389(5) .
C15 H15 0.9300 .
C16 C17 1.394(5) .
C16 H16 0.9300 .
C17 H17 0.9300 .
C18 C19 1.99(5) .
C19 H19A 0.9600 .
C19 H19B 0.9600 .
C19 H19C 0.9600 .
C20 H20A 0.9600 .
C20 H20B 0.9600 .
C20 H20C 0.9600 .

loop_
_platon_squeeze_void_nr
_platon_squeeze_void_average_x
_platon_squeeze_void_average_y
_platon_squeeze_void_average_z
_platon_squeeze_void_volume
_platon_squeeze_void_count_electrons
_platon_squeeze_void_content
1 -0.031 0.000 -0.031 302 34 ' '
